data_7008998
loop_
_publ_author_name
'Kay Lee, Hung'
'Wong, Yee-Lok'
'Zhou, Zhong-Yuan'
'Zhang, Ze-Ying'
'Ng, Dennis K. P.'
'Mak, Thomas C. W.'

_publ_section_title
;
 Synthesis and structures of dioxo-Mo(VI) and -W(VI) amides
;
_journal_issue 4
_journal_name_full 'Journal of the Chemical Society, Dalton Transactions'
_journal_page_first 539
_journal_paper_doi 10.1039/a907811h
_journal_year 2000
_chemical_formula_sum 'C24 H42 N4 O2 Si2 W'
_chemical_formula_weight 658.65
_chemical_name_systematic
; 
 ? 
;
_space_group_IT_number 61
_symmetry_cell_setting orthorhombic
_symmetry_space_group_name_Hall '-P 2ac 2ab'
_symmetry_space_group_name_H-M 'P b c a'
_atom_sites_solution_hydrogens geom
_atom_sites_solution_primary direct
_atom_sites_solution_secondary difmap
_audit_creation_method SHELXL
_cell_angle_alpha 90.00
_cell_angle_beta 90.00
_cell_angle_gamma 90.00
_cell_formula_units_Z 8
_cell_length_a 16.299(3)
_cell_length_b 16.059(3)
_cell_length_c 22.341(5)
_cell_measurement_reflns_used IP
_cell_measurement_temperature 294(2)
_cell_measurement_theta_max 26
_cell_measurement_theta_min 2
_cell_volume 5848(2)
_computing_cell_refinement BIOTEX
_computing_data_collection BIOTEX
_computing_data_reduction BIOTEX
_computing_molecular_graphics 'Siemens SHELXTL'
_computing_publication_material 'Siemens SHELXTL'
_computing_structure_refinement 'SHELXL-93 (Sheldrick, 1993)'
_computing_structure_solution 'SHELXS-86 (Sheldrick, 1990)'
_diffrn_ambient_temperature 294(2)
_diffrn_measurement_device 'RIGAKU RAX-IIC'
_diffrn_measurement_method IP
_diffrn_radiation_monochromator graphite
_diffrn_radiation_source 'ROTATION ANODE'
_diffrn_radiation_type MoK\a
_diffrn_radiation_wavelength 0.71073
_diffrn_reflns_av_R_equivalents 0.0864
_diffrn_reflns_av_sigmaI/netI 0.0617
_diffrn_reflns_limit_h_max 19
_diffrn_reflns_limit_h_min 0
_diffrn_reflns_limit_k_max 18
_diffrn_reflns_limit_k_min -18
_diffrn_reflns_limit_l_max 27
_diffrn_reflns_limit_l_min -27
_diffrn_reflns_number 15760
_diffrn_reflns_theta_max 25.54
_diffrn_reflns_theta_min 1.82
_exptl_absorpt_coefficient_mu 4.058
_exptl_absorpt_correction_T_max 1.187
_exptl_absorpt_correction_T_min 0.854
_exptl_absorpt_correction_type ABSCOR
_exptl_crystal_colour RED
_exptl_crystal_density_diffrn 1.496
_exptl_crystal_description PRISM
_exptl_crystal_F_000 2656
_exptl_crystal_size_max 0.30
_exptl_crystal_size_mid 0.28
_exptl_crystal_size_min 0.26
_refine_diff_density_max 0.916
_refine_diff_density_min -0.863
_refine_diff_density_rms 0.092
_refine_ls_extinction_coef 0.00291(11)
_refine_ls_extinction_expression Fc^*^=kFc[1+0.001xFc^2^\l^3^/sin(2\q)]^-1/4^
_refine_ls_extinction_method SHELXL
_refine_ls_goodness_of_fit_all 1.106
_refine_ls_goodness_of_fit_obs 1.125
_refine_ls_matrix_type full
_refine_ls_number_parameters 322
_refine_ls_number_reflns 4963
_refine_ls_number_restraints 0
_refine_ls_restrained_S_all 1.106
_refine_ls_restrained_S_obs 1.125
_refine_ls_R_factor_all 0.0688
_refine_ls_R_factor_obs 0.0609
_refine_ls_shift/esd_max -0.020
_refine_ls_shift/esd_mean 0.003
_refine_ls_structure_factor_coef Fsqd
_refine_ls_weighting_details 'w=1/[\s^2^(Fo^2^)+(0.1000P)^2^+0.0000P] where P=(Fo^2^+2Fc^2^)/3'
_refine_ls_weighting_scheme calc
_refine_ls_wR_factor_all 0.1812
_refine_ls_wR_factor_obs 0.1751
_reflns_number_observed 4543
_reflns_number_total 4963
_reflns_observed_criterion >2sigma(I)
_cod_data_source_file a907811h.txt
_cod_data_source_block ylw3
_cod_depositor_comments
;
The following automatic conversions were performed:
'_symmetry_cell_setting' value 'Orthorhombic' changed to 'orthorhombic'
according to '/home/saulius/struct/CIF-dictionaries/cif_core.dic'
dictionary named 'cif_core.dic' version 2.4.1 from 2010-06-29.

Automatic conversion script
Id: cif_fix_enum 1527 2010-12-29 10:47:43Z saulius 

The following automatic conversions were performed:

'_refine_ls_weighting_scheme' value 'calc
w=1/[\s^2^(Fo^2^)+(0.1000P)^2^+0.0000P] where P=(Fo^2^+2Fc^2^)/3' was
changed to 'calc'. New tag '_refine_ls_weighting_details' was
created. The value of the new tag was set to
'w=1/[\s^2^(Fo^2^)+(0.1000P)^2^+0.0000P] where P=(Fo^2^+2Fc^2^)/3'.

Automatic conversion script
Id: cif_fix_values 3143 2015-03-26 13:38:13Z robertas 
;
_cod_original_cell_volume 5847.7(20)
_cod_original_sg_symbol_H-M Pbca
_cod_database_code 7008998

loop_
_symmetry_equiv_pos_as_xyz
'x, y, z'
'-x+1/2, -y, z+1/2'
'-x, y+1/2, -z+1/2'
'x+1/2, -y+1/2, -z'
'-x, -y, -z'
'x-1/2, y, -z-1/2'
'x, -y-1/2, z-1/2'
'-x-1/2, y-1/2, z'

loop_
_atom_site_aniso_label
_atom_site_aniso_U_11
_atom_site_aniso_U_22
_atom_site_aniso_U_33
_atom_site_aniso_U_23
_atom_site_aniso_U_13
_atom_site_aniso_U_12
W1 0.04518(9) 0.05556(9) 0.06361(8) 0.00252(3) 0.00149(4) 0.00111(4)
Si1 0.0493(4) 0.0724(4) 0.0653(4) -0.0024(3) 0.0044(3) 0.0100(3)
Si2 0.0460(4) 0.0723(4) 0.0675(4) 0.0024(3) 0.0021(3) -0.0053(3)
O1 0.0607(11) 0.0738(11) 0.0887(11) -0.0072(9) 0.0117(9) -0.0129(9)
O2 0.0579(10) 0.0811(11) 0.0783(10) 0.0062(9) 0.0126(9) 0.0165(9)
N1 0.0466(10) 0.0609(11) 0.0665(11) 0.0017(8) -0.0071(8) 0.0177(9)
N2 0.0516(11) 0.0560(10) 0.0748(11) 0.0034(9) -0.0134(9) 0.0035(9)
N3 0.0400(10) 0.0637(11) 0.0699(11) 0.0012(9) 0.0003(9) -0.0088(9)
N4 0.0511(12) 0.0610(12) 0.0710(11) -0.0021(9) -0.0049(9) -0.0030(10)
C1 0.0477(13) 0.0557(13) 0.0729(13) -0.0041(10) -0.0011(11) 0.0003(10)
C2 0.0542(15) 0.0661(14) 0.102(2) -0.0098(13) -0.0128(13) 0.0162(12)
C3 0.076(2) 0.078(2) 0.097(2) -0.0137(12) -0.0239(14) 0.021(2)
C4 0.065(2) 0.074(2) 0.101(2) 0.0087(13) -0.0258(14) 0.0014(13)
C5 0.060(2) 0.0613(14) 0.0843(15) 0.0093(11) -0.0196(12) -0.0073(12)
C6 0.091(2) 0.085(2) 0.087(2) 0.0312(14) -0.010(2) -0.0061(15)
C7 0.106(2) 0.123(2) 0.069(2) -0.0102(15) 0.013(2) 0.033(2)
C8 0.062(2) 0.116(2) 0.078(2) 0.011(2) 0.0031(14) 0.0167(15)
C9 0.068(2) 0.092(2) 0.085(2) 0.0022(14) 0.0091(14) -0.006(2)
C10 0.131(3) 0.104(2) 0.120(2) -0.018(2) 0.041(2) -0.030(2)
C11 0.143(3) 0.135(3) 0.108(2) 0.004(2) 0.047(2) -0.026(3)
C12 0.080(3) 0.161(4) 0.219(6) 0.025(4) -0.025(3) -0.032(3)
C13 0.0458(13) 0.0641(13) 0.0678(13) 0.0070(11) -0.0059(10) 0.0004(10)
C14 0.059(2) 0.078(2) 0.084(2) 0.0056(13) -0.0034(13) -0.0180(13)
C15 0.065(2) 0.083(2) 0.116(2) 0.018(2) -0.008(2) -0.0280(15)
C16 0.071(2) 0.072(2) 0.098(2) -0.0054(14) -0.0171(14) -0.0024(14)
C17 0.0590(15) 0.0522(13) 0.0851(15) 0.0033(11) -0.0179(12) 0.0032(11)
C18 0.081(2) 0.068(2) 0.101(2) -0.0198(13) -0.008(2) 0.0013(15)
C19 0.068(2) 0.095(2) 0.075(2) -0.0134(15) -0.0028(13) -0.015(2)
C20 0.074(2) 0.110(2) 0.078(2) 0.0194(15) 0.0088(14) -0.018(2)
C21 0.066(2) 0.096(2) 0.0717(15) -0.0062(14) 0.0003(14) 0.0047(14)
C22 0.088(2) 0.114(2) 0.100(2) -0.024(2) 0.020(2) 0.017(2)
C23 0.073(2) 0.153(3) 0.124(3) -0.032(2) -0.029(2) 0.024(2)
C24 0.126(3) 0.120(2) 0.100(2) 0.028(2) 0.031(2) 0.057(2)

loop_
_atom_site_label
_atom_site_type_symbol
_atom_site_fract_x
_atom_site_fract_y
_atom_site_fract_z
_atom_site_U_iso_or_equiv
_atom_site_thermal_displace_type
_atom_site_occupancy
_atom_site_calc_flag
_atom_site_refinement_flags
_atom_site_disorder_group
W1 W 0.124907(6) 0.990879(8) 0.127117(4) 0.05478(5) Uani 1 d . .
Si1 Si 0.22437(4) 0.97625(4) -0.01080(3) 0.0623(2) Uani 1 d . .
Si2 Si 0.01465(5) 1.00659(4) 0.26131(4) 0.0619(2) Uani 1 d . .
O1 O 0.18388(11) 1.05632(11) 0.16858(8) 0.0744(6) Uani 1 d . .
O2 O 0.06982(11) 1.05447(11) 0.08168(7) 0.0725(6) Uani 1 d . .
N1 N 0.20329(11) 0.94241(12) 0.06249(8) 0.0580(6) Uani 1 d . .
N2 N 0.20939(12) 0.87988(11) 0.15095(9) 0.0608(6) Uani 1 d . .
N3 N 0.04193(11) 0.95736(12) 0.19369(8) 0.0579(6) Uani 1 d . .
N4 N 0.03767(12) 0.87808(13) 0.11212(9) 0.0610(6) Uani 1 d . .
C1 C 0.24162(15) 0.88160(14) 0.09561(10) 0.0588(7) Uani 1 d . .
C2 C 0.3026(2) 0.8241(2) 0.07913(12) 0.0741(9) Uani 1 d . .
H2A H 0.3653(17) 0.8409(20) 0.0362(14) 0.134(13) Uiso 1 d . .
C3 C 0.3278(2) 0.7677(2) 0.12215(11) 0.0834(10) Uani 1 d . .
H3A H 0.3680(2) 0.7288(2) 0.11253(11) 0.100 Uiso 1 calc R .
C4 C 0.2953(2) 0.7678(2) 0.17815(12) 0.0800(9) Uani 1 d . .
H4A H 0.3132(2) 0.7294(2) 0.20646(12) 0.096 Uiso 1 calc R .
C5 C 0.2359(2) 0.8250(2) 0.19270(11) 0.0687(8) Uani 1 d . .
C6 C 0.2006(2) 0.8325(2) 0.25375(12) 0.0875(9) Uani 1 d . .
H6B H 0.1486(2) 0.8048(2) 0.25059(12) 0.105 Uiso 1 d R .
H6C H 0.1880(2) 0.8905(2) 0.25801(12) 0.105 Uiso 1 d R .
H6A H 0.2198(2) 0.8171(2) 0.29110(12) 0.172(14) Uiso 1 d R .
C7 C 0.2534(2) 0.8854(2) -0.05841(11) 0.0995(11) Uani 1 d . .
H7B H 0.2046(2) 0.8655(2) -0.07782(11) 0.119 Uiso 1 d R .
H7C H 0.2715(2) 0.8420(2) -0.03202(11) 0.119 Uiso 1 d R .
H7A H 0.2797(2) 0.8897(2) -0.07773(11) 0.060(7) Uiso 1 d R .
C8 C 0.1294(2) 1.0203(2) -0.0429(2) 0.0853(12) Uani 1 d . .
H8B H 0.0840(2) 0.9830(2) -0.0377(2) 0.102 Uiso 1 d R .
H8C H 0.1366(2) 1.0302(2) -0.0849(2) 0.102 Uiso 1 d R .
H8A H 0.1171(2) 1.0812(2) -0.0188(2) 0.150(14) Uiso 1 d R .
C9 C 0.3069(2) 1.0578(2) -0.00845(13) 0.0817(10) Uani 1 d . .
C10 C 0.2836(2) 1.1278(2) 0.0325(2) 0.1183(14) Uani 1 d . .
H10A H 0.2427(2) 1.1613(2) 0.0131(2) 0.142 Uiso 1 d R .
H10C H 0.3450(2) 1.1678(2) 0.0417(2) 0.085(8) Uiso 1 d R .
H10B H 0.2685(2) 1.1196(2) 0.0822(2) 0.172(15) Uiso 1 d R .
C11 C 0.3245(3) 1.0928(2) -0.0709(2) 0.128(2) Uani 1 d . .
H11A H 0.3410(3) 1.0484(2) -0.0971(2) 0.193 Uiso 1 calc R .
H11B H 0.3677(3) 1.1333(2) -0.0684(2) 0.193 Uiso 1 calc R .
H11C H 0.2759(3) 1.1187(2) -0.0865(2) 0.193 Uiso 1 calc R .
C12 C 0.3870(3) 1.0216(3) 0.0170(3) 0.154(2) Uani 1 d . .
H12B H 0.4196(3) 1.0686(3) 0.0290(3) 0.184 Uiso 1 d R .
H12C H 0.4157(3) 0.9952(3) -0.0154(3) 0.184 Uiso 1 d R .
H12A H 0.3871(3) 0.9830(3) 0.0501(3) 0.169(19) Uiso 1 d R .
C13 C 0.00204(14) 0.8924(2) 0.16496(10) 0.0592(7) Uani 1 d . .
C14 C -0.0637(2) 0.8448(2) 0.18485(12) 0.0734(9) Uani 1 d . .
H14A H -0.0885(12) 0.8456(11) 0.2186(7) 0.039(5) Uiso 1 d . .
C15 C -0.0930(2) 0.7833(2) 0.14789(14) 0.0881(10) Uani 1 d . .
H15A H -0.1376(2) 0.7512(2) 0.15977(14) 0.106 Uiso 1 calc R .
C16 C -0.0562(2) 0.7689(2) 0.09299(12) 0.0802(10) Uani 1 d . .
H16A H -0.0779(14) 0.7272(12) 0.0600(8) 0.063(6) Uiso 1 d . .
C17 C 0.0089(2) 0.8185(2) 0.07482(11) 0.0654(8) Uani 1 d . .
C18 C 0.0478(2) 0.8105(2) 0.01461(12) 0.0832(10) Uani 1 d . .
H18B H 0.0972(2) 0.7789(2) 0.02052(12) 0.100 Uiso 1 d R .
H18C H 0.0642(2) 0.8653(2) 0.00220(12) 0.100 Uiso 1 d R .
H18A H 0.0259(2) 0.7919(2) -0.00976(12) 0.154(15) Uiso 1 d R .
C19 C 0.1055(2) 1.0614(2) 0.29133(12) 0.0795(10) Uani 1 d . .
H19B H 0.1186(2) 1.1082(2) 0.26629(12) 0.095 Uiso 1 d R .
H19C H 0.1513(2) 1.0238(2) 0.29036(12) 0.095 Uiso 1 d R .
H19A H 0.0980(2) 1.0796(2) 0.32977(12) 0.077(8) Uiso 1 d R .
C20 C -0.0177(2) 0.9281(2) 0.31774(12) 0.0873(10) Uani 1 d . .
H20B H -0.0013(2) 0.9476(2) 0.35659(12) 0.105 Uiso 1 d R .
H20C H 0.0112(2) 0.8771(2) 0.31019(12) 0.105 Uiso 1 d R .
H20A H -0.0731(2) 0.9169(2) 0.31857(12) 0.101(9) Uiso 1 d R .
C21 C -0.0686(2) 1.0856(2) 0.24790(12) 0.0780(9) Uani 1 d . .
C22 C -0.0904(2) 1.1269(2) 0.30685(14) 0.1009(12) Uani 1 d . .
H22B H -0.1476(2) 1.1378(2) 0.30034(14) 0.121 Uiso 1 d R .
H22C H -0.0642(2) 1.1799(2) 0.30137(14) 0.121 Uiso 1 d R .
H22A H -0.0887(2) 1.1214(2) 0.34988(14) 0.282(27) Uiso 1 d R .
C23 C -0.1485(2) 1.0397(3) 0.2256(2) 0.1163(14) Uani 1 d . .
H23B H -0.1370(2) 1.0109(3) 0.1889(2) 0.174 Uiso 1 calc R .
H23C H -0.1911(2) 1.0799(3) 0.2190(2) 0.174 Uiso 1 calc R .
H23D H -0.1660(2) 1.0005(3) 0.2554(2) 0.174 Uiso 1 calc R .
C24 C -0.0400(2) 1.1498(2) 0.20216(14) 0.1153(13) Uani 1 d . .
H24B H 0.0090(2) 1.1751(2) 0.21775(14) 0.138 Uiso 1 d R .
H24C H -0.0813(2) 1.1924(2) 0.20099(14) 0.138 Uiso 1 d R .
H24A H -0.0286(2) 1.1334(2) 0.16096(14) 0.087(8) Uiso 1 d R .

loop_
_atom_type_symbol
_atom_type_description
_atom_type_scat_dispersion_real
_atom_type_scat_dispersion_imag
_atom_type_scat_source
C C 0.0033 0.0016 'International Tables Vol C Tables 4.2.6.8 and 6.1.1.4'
H H 0.0000 0.0000 'International Tables Vol C Tables 4.2.6.8 and 6.1.1.4'
N N 0.0061 0.0033 'International Tables Vol C Tables 4.2.6.8 and 6.1.1.4'
O O 0.0106 0.0060 'International Tables Vol C Tables 4.2.6.8 and 6.1.1.4'
Si Si 0.0817 0.0704 'International Tables Vol C Tables 4.2.6.8 and 6.1.1.4'
W W -0.8490 6.8722 'International Tables Vol C Tables 4.2.6.8 and 6.1.1.4'

loop_
_geom_angle_atom_site_label_1
_geom_angle_atom_site_label_2
_geom_angle_atom_site_label_3
_geom_angle
_geom_angle_site_symmetry_1
_geom_angle_site_symmetry_3
_geom_angle_publ_flag
O2 W1 O1 104.67(9) . . ?
O2 W1 N3 103.85(8) . . ?
O1 W1 N3 97.93(8) . . ?
O2 W1 N1 97.76(8) . . ?
O1 W1 N1 105.22(8) . . ?
N3 W1 N1 143.01(8) . . ?
O2 W1 N2 156.33(8) . . ?
O1 W1 N2 90.82(8) . . ?
N3 W1 N2 91.32(7) . . ?
N1 W1 N2 60.38(7) . . ?
O2 W1 N4 93.38(8) . . ?
O1 W1 N4 154.92(8) . . ?
N3 W1 N4 60.30(7) . . ?
N1 W1 N4 89.08(7) . . ?
N2 W1 N4 78.30(7) . . ?
N1 Si1 C8 108.43(13) . . ?
N1 Si1 C9 109.22(12) . . ?
C8 Si1 C9 110.11(14) . . ?
N1 Si1 C7 109.78(11) . . ?
C8 Si1 C7 106.90(15) . . ?
C9 Si1 C7 112.30(14) . . ?
N3 Si2 C21 110.37(11) . . ?
N3 Si2 C19 108.81(11) . . ?
C21 Si2 C19 108.32(13) . . ?
N3 Si2 C20 110.41(12) . . ?
C21 Si2 C20 111.15(13) . . ?
C19 Si2 C20 107.68(13) . . ?
C1 N1 Si1 129.1(2) . . ?
C1 N1 W1 99.88(14) . . ?
Si1 N1 W1 130.60(10) . . ?
C1 N2 C5 121.5(2) . . ?
C1 N2 W1 90.29(14) . . ?
C5 N2 W1 148.1(2) . . ?
C13 N3 Si2 128.0(2) . . ?
C13 N3 W1 99.70(14) . . ?
Si2 N3 W1 131.35(11) . . ?
C17 N4 C13 121.0(2) . . ?
C17 N4 W1 148.3(2) . . ?
C13 N4 W1 90.26(14) . . ?
N2 C1 N1 109.4(2) . . ?
N2 C1 C2 120.3(2) . . ?
N1 C1 C2 130.3(2) . . ?
C3 C2 C1 117.2(2) . . ?
C4 C3 C2 121.6(3) . . ?
C3 C4 C5 119.6(3) . . ?
N2 C5 C4 119.8(2) . . ?
N2 C5 C6 117.2(2) . . ?
C4 C5 C6 123.0(2) . . ?
C10 C9 C12 105.8(3) . . ?
C10 C9 C11 109.2(3) . . ?
C12 C9 C11 108.5(3) . . ?
C10 C9 Si1 111.0(2) . . ?
C12 C9 Si1 110.8(2) . . ?
C11 C9 Si1 111.4(2) . . ?
N4 C13 N3 109.6(2) . . ?
N4 C13 C14 121.6(2) . . ?
N3 C13 C14 128.9(2) . . ?
C15 C14 C13 118.1(2) . . ?
C16 C15 C14 120.1(3) . . ?
C17 C16 C15 119.7(3) . . ?
N4 C17 C16 119.4(2) . . ?
N4 C17 C18 117.9(2) . . ?
C16 C17 C18 122.7(2) . . ?
C23 C21 C22 106.6(3) . . ?
C23 C21 C24 110.9(3) . . ?
C22 C21 C24 111.0(2) . . ?
C23 C21 Si2 109.3(2) . . ?
C22 C21 Si2 109.0(2) . . ?
C24 C21 Si2 110.0(2) . . ?

loop_
_geom_bond_atom_site_label_1
_geom_bond_atom_site_label_2
_geom_bond_distance
_geom_bond_site_symmetry_2
_geom_bond_publ_flag
W1 O2 1.697(2) . ?
W1 O1 1.699(2) . ?
W1 N3 2.081(2) . ?
W1 N1 2.079(2) . ?
W1 N2 2.315(2) . ?
W1 N4 2.327(2) . ?
Si1 N1 1.759(2) . ?
Si1 C8 1.847(3) . ?
Si1 C9 1.878(3) . ?
Si1 C7 1.866(3) . ?
Si2 N3 1.762(2) . ?
Si2 C21 1.881(3) . ?
Si2 C19 1.849(3) . ?
Si2 C20 1.858(3) . ?
N1 C1 1.375(3) . ?
N2 C1 1.344(3) . ?
N2 C5 1.354(3) . ?
N3 C13 1.387(3) . ?
N4 C17 1.353(3) . ?
N4 C13 1.336(3) . ?
C1 C2 1.406(3) . ?
C2 C3 1.382(4) . ?
C3 C4 1.359(4) . ?
C4 C5 1.374(4) . ?
C5 C6 1.485(4) . ?
C9 C10 1.499(4) . ?
C9 C12 1.538(5) . ?
C9 C11 1.532(5) . ?
C13 C14 1.389(4) . ?
C14 C15 1.373(4) . ?
C15 C16 1.384(4) . ?
C16 C17 1.387(4) . ?
C17 C18 1.493(4) . ?
C21 C23 1.577(5) . ?
C21 C22 1.516(4) . ?
C21 C24 1.525(4) . ?
